data_1515748
loop_
_publ_author_name
'Chen, Chih-Hsien'
'Lee, Shern-Long'
'Lim, Tsong-Shin'
'Chen, Chun-hsien'
'Luh, Tien-Yau'

_publ_section_title
;
 Influence of polymer conformations on the aggregation behaviour of
 alternating dialkylsilylene-[4,4&#x2032;-divinyl(cyanostilbene)]
 copolymers
;
_journal_issue 12
_journal_name_full 'Polymer Chemistry'
_journal_page_first 2850
_journal_paper_doi 10.1039/c1py00259g
_journal_volume 2
_journal_year 2011
_chemical_formula_sum 'C25 H31 N Si2'
_chemical_formula_weight 401.69
_chemical_name_systematic
;
?
;
_space_group_IT_number 14
_symmetry_cell_setting monoclinic
_symmetry_space_group_name_Hall '-P 2ybc'
_symmetry_space_group_name_H-M 'P 1 21/c 1'
_atom_sites_solution_hydrogens geom
_atom_sites_solution_primary direct
_atom_sites_solution_secondary difmap
_audit_creation_method SHELXL-97
_cell_angle_alpha 90.00
_cell_angle_beta 102.043(4)
_cell_angle_gamma 90.00
_cell_formula_units_Z 4
_cell_length_a 18.3400(6)
_cell_length_b 6.7435(2)
_cell_length_c 20.8688(7)
_cell_measurement_reflns_used 4435
_cell_measurement_temperature 295(2)
_cell_measurement_theta_max 76.8285
_cell_measurement_theta_min 3.6028
_cell_volume 2524.16(14)
_computing_cell_refinement
;
CrysAlisPro, Oxford Diffraction Ltd.,
Version 1.171.33.41 (release 06-05-2009 CrysAlis171 .NET)
(compiled May 6 2009,17:20:42)
Empirical absorption correction using spherical harmonics,
implemented in SCALE3 ABSPACK scaling algorithm.
;
_computing_data_collection
;
CrysAlisPro, Oxford Diffraction Ltd.,
Version 1.171.33.41 (release 06-05-2009 CrysAlis171 .NET)
(compiled May 6 2009,17:20:42)
Empirical absorption correction using spherical harmonics,
implemented in SCALE3 ABSPACK scaling algorithm.
;
_computing_data_reduction
;
CrysAlisPro, Oxford Diffraction Ltd.,
Version 1.171.33.41 (release 06-05-2009 CrysAlis171 .NET)
(compiled May 6 2009,17:20:42)
Empirical absorption correction using spherical harmonics,
implemented in SCALE3 ABSPACK scaling algorithm.
;
_computing_molecular_graphics SHELXTL
_computing_publication_material SHELXTL
_computing_structure_refinement 'SHELXL-97 (Sheldrick, 1997)'
_computing_structure_solution 'SHELXS-97 (Sheldrick, 1990)'
_diffrn_ambient_temperature 295(2)
_diffrn_measured_fraction_theta_full 0.995
_diffrn_measured_fraction_theta_max 0.995
_diffrn_measurement_device_type 'Oxford Diffraction Gemini A'
_diffrn_measurement_method CCD
_diffrn_radiation_monochromator graphite
_diffrn_radiation_source 'fine-focus sealed tube'
_diffrn_radiation_type CuK\a
_diffrn_radiation_wavelength 1.54178
_diffrn_reflns_av_R_equivalents 0.0266
_diffrn_reflns_av_sigmaI/netI 0.0265
_diffrn_reflns_limit_h_max 22
_diffrn_reflns_limit_h_min -19
_diffrn_reflns_limit_k_max 8
_diffrn_reflns_limit_k_min -6
_diffrn_reflns_limit_l_max 25
_diffrn_reflns_limit_l_min -23
_diffrn_reflns_number 9307
_diffrn_reflns_theta_full 68.00
_diffrn_reflns_theta_max 68.00
_diffrn_reflns_theta_min 4.33
_exptl_absorpt_coefficient_mu 1.328
_exptl_absorpt_correction_T_max 1.00000
_exptl_absorpt_correction_T_min 0.45060
_exptl_absorpt_correction_type multi-scan
_exptl_absorpt_process_details
;
CrysAlisPro, Oxford Diffraction Ltd.,
Version 1.171.33.41 (release 06-05-2009 CrysAlis171 .NET)
(compiled May 6 2009,17:20:42)
Empirical absorption correction using spherical harmonics,
implemented in SCALE3 ABSPACK scaling algorithm.
;
_exptl_crystal_density_diffrn 1.057
_exptl_crystal_density_method 'not measured'
_exptl_crystal_F_000 864
_exptl_crystal_size_max 0.25
_exptl_crystal_size_mid 0.20
_exptl_crystal_size_min 0.15
_refine_diff_density_max 1.253
_refine_diff_density_min -0.625
_refine_diff_density_rms 0.082
_refine_ls_extinction_method none
_refine_ls_goodness_of_fit_ref 2.275
_refine_ls_hydrogen_treatment mixed
_refine_ls_matrix_type full
_refine_ls_number_parameters 253
_refine_ls_number_reflns 4565
_refine_ls_number_restraints 0
_refine_ls_restrained_S_all 2.275
_refine_ls_R_factor_all 0.1375
_refine_ls_R_factor_gt 0.1148
_refine_ls_shift/su_max 0.016
_refine_ls_shift/su_mean 0.003
_refine_ls_structure_factor_coef Fsqd
_refine_ls_weighting_details 'calc w=1/[\s^2^(Fo^2^)+(0.1000P)^2^+0.0000P] where P=(Fo^2^+2Fc^2^)/3'
_refine_ls_weighting_scheme calc
_refine_ls_wR_factor_gt 0.3246
_refine_ls_wR_factor_ref 0.3404
_reflns_number_gt 3311
_reflns_number_total 4565
_reflns_threshold_expression >2sigma(I)
_cod_data_source_file c1py00259g.txt
_cod_data_source_block ic14121
_cod_depositor_comments
;
The following automatic conversions were performed:

'_symmetry_cell_setting' value 'Monoclinic' changed to 'monoclinic'
according to
/usr/data/users/saulius/automatic-downloads/retrospective/RSC/lib/dictionaries/cif_core.dic
dictionary named 'cif_core.dic' version 2.4.2 from 2011-04-26.

Automatic conversion script
Id: cif_fix_values 2281 2013-09-26 08:29:07Z andrius 
;
_cod_original_sg_symbol_H-M P2(1)/c
_cod_database_code 1515748

loop_
_symmetry_equiv_pos_as_xyz
'x, y, z'
'-x, y+1/2, -z+1/2'
'-x, -y, -z'
'x, -y-1/2, z-1/2'

loop_
_atom_site_label
_atom_site_type_symbol
_atom_site_fract_x
_atom_site_fract_y
_atom_site_fract_z
_atom_site_U_iso_or_equiv
_atom_site_adp_type
_atom_site_occupancy
_atom_site_symmetry_multiplicity
_atom_site_calc_flag
_atom_site_refinement_flags
Si1 Si 0.14278(7) 0.3328(3) 0.09850(6) 0.0775(5) Uani 1 1 d .
Si2 Si 0.85442(7) 0.2472(3) -0.34880(6) 0.0783(5) Uani 1 1 d .
N1 N 0.5222(4) 0.9566(7) -0.1109(3) 0.119(2) Uani 1 1 d .
C1 C 0.5147(3) 0.7946(8) -0.1201(3) 0.0851(15) Uani 1 1 d .
C2 C 0.5079(5) 0.5870(10) -0.1324(5) 0.179(6) Uani 1 1 d .
C3 C 0.4885(5) 0.4571(11) -0.1261(4) 0.155(4) Uani 1 1 d .
H3A H 0.4995 0.3366 -0.1436 0.186 Uiso 1 1 calc R
C4 C 0.4271(3) 0.5046(14) -0.0736(3) 0.104(2) Uani 1 1 d .
C5 C 0.4093(3) 0.6659(12) -0.0408(3) 0.103(2) Uani 1 1 d .
H5A H 0.4320 0.7869 -0.0452 0.124 Uiso 1 1 calc R
C6 C 0.3575(3) 0.6528(9) -0.0007(3) 0.0850(15) Uani 1 1 d .
H6A H 0.3472 0.7652 0.0216 0.102 Uiso 1 1 calc R
C7 C 0.3213(2) 0.4791(8) 0.0067(2) 0.0672(11) Uani 1 1 d .
C8 C 0.3414(3) 0.3120(10) -0.0258(3) 0.0909(16) Uani 1 1 d .
H8A H 0.3190 0.1905 -0.0213 0.109 Uiso 1 1 calc R
C9 C 0.3930(3) 0.3250(13) -0.0639(3) 0.105(2) Uani 1 1 d .
H9A H 0.4059 0.2111 -0.0840 0.126 Uiso 1 1 calc R
C10 C 0.2639(2) 0.4741(8) 0.0466(2) 0.0691(11) Uani 1 1 d .
H10A H 0.2572 0.5909 0.0683 0.083 Uiso 1 1 calc R
C11 C 0.2208(3) 0.3236(8) 0.0553(2) 0.0782(13) Uani 1 1 d .
H11A H 0.2308 0.2017 0.0381 0.094 Uiso 1 1 calc R
C12 C 0.1258(4) 0.5935(11) 0.1208(3) 0.108(2) Uani 1 1 d .
H12A H 0.1154 0.6734 0.0819 0.162 Uiso 1 1 calc R
H12B H 0.1693 0.6438 0.1501 0.162 Uiso 1 1 calc R
H12C H 0.0841 0.5977 0.1419 0.162 Uiso 1 1 calc R
C13 C 0.0590(3) 0.2389(13) 0.0424(3) 0.116(3) Uani 1 1 d .
H13A H 0.0671 0.1042 0.0307 0.174 Uiso 1 1 calc R
H13B H 0.0487 0.3192 0.0035 0.174 Uiso 1 1 calc R
H13C H 0.0173 0.2443 0.0636 0.174 Uiso 1 1 calc R
C14 C 0.1634(4) 0.1780(13) 0.1733(3) 0.121(2) Uani 1 1 d .
H14A H 0.1722 0.0438 0.1616 0.182 Uiso 1 1 calc R
H14B H 0.1218 0.1816 0.1946 0.182 Uiso 1 1 calc R
H14C H 0.2069 0.2284 0.2025 0.182 Uiso 1 1 calc R
C15 C 0.5702(3) 0.5114(11) -0.1852(3) 0.0887(17) Uani 1 1 d .
C16 C 0.5947(3) 0.6639(10) -0.2192(3) 0.0873(15) Uani 1 1 d .
H16A H 0.5772 0.7919 -0.2156 0.105 Uiso 1 1 calc R
C17 C 0.6448(3) 0.6289(8) -0.2582(3) 0.0798(13) Uani 1 1 d .
H17A H 0.6593 0.7350 -0.2812 0.096 Uiso 1 1 calc R
C18 C 0.6751(2) 0.4446(8) -0.2652(2) 0.0693(11) Uani 1 1 d .
C19 C 0.6495(3) 0.2908(9) -0.2313(3) 0.0844(14) Uani 1 1 d .
H19A H 0.6677 0.1631 -0.2343 0.101 Uiso 1 1 calc R
C20 C 0.5977(3) 0.3244(11) -0.1934(3) 0.0965(18) Uani 1 1 d .
H20A H 0.5806 0.2175 -0.1726 0.116 Uiso 1 1 calc R
C21 C 0.7323(2) 0.4214(8) -0.3043(2) 0.0767(12) Uani 1 1 d .
H21A H 0.7377 0.5268 -0.3317 0.092 Uiso 1 1 calc R
C22 C 0.7765(3) 0.2703(9) -0.3053(2) 0.0814(14) Uani 1 1 d .
H22A H 0.7678 0.1602 -0.2811 0.098 Uiso 1 1 calc R
C23 C 0.8369(4) 0.3877(10) -0.4259(3) 0.1020(18) Uani 1 1 d .
H23A H 0.8321 0.5261 -0.4168 0.153 Uiso 1 1 calc R
H23B H 0.7917 0.3414 -0.4538 0.153 Uiso 1 1 calc R
H23C H 0.8777 0.3692 -0.4476 0.153 Uiso 1 1 calc R
C24 C 0.9409(3) 0.3354(15) -0.2945(4) 0.133(3) Uani 1 1 d .
H24A H 0.9364 0.4741 -0.2858 0.200 Uiso 1 1 calc R
H24B H 0.9822 0.3149 -0.3154 0.200 Uiso 1 1 calc R
H24C H 0.9491 0.2629 -0.2540 0.200 Uiso 1 1 calc R
C25 C 0.8645(4) -0.0244(11) -0.3658(3) 0.117(2) Uani 1 1 d .
H25A H 0.8196 -0.0717 -0.3940 0.176 Uiso 1 1 calc R
H25B H 0.8732 -0.0968 -0.3253 0.176 Uiso 1 1 calc R
H25C H 0.9058 -0.0433 -0.3869 0.176 Uiso 1 1 calc R

loop_
_atom_site_aniso_label
_atom_site_aniso_U_11
_atom_site_aniso_U_22
_atom_site_aniso_U_33
_atom_site_aniso_U_23
_atom_site_aniso_U_13
_atom_site_aniso_U_12
Si1 0.0686(8) 0.1037(11) 0.0663(7) -0.0059(7) 0.0282(6) -0.0159(7)
Si2 0.0658(8) 0.1065(12) 0.0676(8) -0.0081(6) 0.0256(6) 0.0122(7)
N1 0.192(5) 0.046(2) 0.150(5) -0.002(3) 0.104(4) -0.006(3)
C1 0.102(4) 0.054(3) 0.109(4) 0.010(3) 0.043(3) 0.005(2)
C2 0.197(9) 0.038(3) 0.224(10) 0.017(4) -0.131(8) -0.011(4)
C3 0.193(8) 0.046(3) 0.173(8) -0.010(4) -0.083(7) 0.004(4)
C4 0.057(3) 0.181(7) 0.076(3) 0.024(4) 0.022(2) 0.016(3)
C5 0.072(3) 0.130(6) 0.111(4) 0.044(4) 0.028(3) -0.009(3)
C6 0.070(3) 0.093(4) 0.100(3) 0.008(3) 0.035(3) 0.001(2)
C7 0.055(2) 0.084(3) 0.066(2) 0.000(2) 0.0223(18) -0.0011(19)
C8 0.071(3) 0.113(4) 0.098(4) -0.021(3) 0.039(3) -0.007(3)
C9 0.078(3) 0.149(6) 0.099(4) -0.026(4) 0.042(3) 0.011(4)
C10 0.067(2) 0.077(3) 0.070(2) -0.008(2) 0.0280(19) -0.007(2)
C11 0.079(3) 0.086(3) 0.076(3) -0.008(2) 0.032(2) -0.016(2)
C12 0.118(5) 0.114(5) 0.103(4) -0.017(4) 0.047(4) 0.002(4)
C13 0.083(4) 0.163(7) 0.108(5) -0.030(5) 0.033(3) -0.034(4)
C14 0.117(5) 0.140(7) 0.111(5) 0.024(5) 0.033(4) -0.029(4)
C15 0.059(3) 0.132(5) 0.076(3) -0.004(3) 0.016(2) 0.024(3)
C16 0.078(3) 0.102(4) 0.085(3) -0.002(3) 0.025(3) 0.022(3)
C17 0.068(3) 0.082(3) 0.096(3) 0.004(3) 0.030(2) 0.010(2)
C18 0.057(2) 0.080(3) 0.075(2) 0.001(2) 0.0230(18) -0.004(2)
C19 0.078(3) 0.076(3) 0.111(4) 0.002(3) 0.047(3) 0.001(2)
C20 0.074(3) 0.120(5) 0.106(4) 0.024(4) 0.044(3) -0.014(3)
C21 0.069(3) 0.084(3) 0.084(3) 0.006(3) 0.032(2) 0.004(2)
C22 0.078(3) 0.091(4) 0.082(3) 0.005(3) 0.034(2) 0.007(3)
C23 0.108(4) 0.102(4) 0.103(4) 0.014(4) 0.036(3) 0.007(3)
C24 0.076(4) 0.208(10) 0.118(5) -0.040(6) 0.027(3) -0.008(4)
C25 0.142(5) 0.110(5) 0.104(4) -0.001(4) 0.039(4) 0.034(4)

loop_
_atom_type_symbol
_atom_type_description
_atom_type_scat_dispersion_real
_atom_type_scat_dispersion_imag
_atom_type_scat_source
C C 0.0181 0.0091 'International Tables Vol C Tables 4.2.6.8 and 6.1.1.4'
H H 0.0000 0.0000 'International Tables Vol C Tables 4.2.6.8 and 6.1.1.4'
N N 0.0311 0.0180 'International Tables Vol C Tables 4.2.6.8 and 6.1.1.4'
Si Si 0.2541 0.3302 'International Tables Vol C Tables 4.2.6.8 and 6.1.1.4'

loop_
_geom_angle_atom_site_label_1
_geom_angle_atom_site_label_2
_geom_angle_atom_site_label_3
_geom_angle
C13 Si1 C11 107.9(3)
C13 Si1 C14 109.9(4)
C11 Si1 C14 110.5(3)
C13 Si1 C12 108.9(4)
C11 Si1 C12 109.9(3)
C14 Si1 C12 109.7(4)
C23 Si2 C24 110.1(4)
C23 Si2 C22 112.0(3)
C24 Si2 C22 108.9(3)
C23 Si2 C25 110.0(3)
C24 Si2 C25 108.9(4)
C22 Si2 C25 106.9(3)
N1 C1 C2 177.8(8)
C3 C2 C1 152.8(16)
C3 C2 C15 97.1(11)
C1 C2 C15 110.1(8)
C2 C3 C4 102.8(11)
C5 C4 C9 117.2(5)
C5 C4 C3 135.4(7)
C9 C4 C3 107.3(6)
C4 C5 C6 121.1(6)
C7 C6 C5 121.9(6)
C6 C7 C8 116.7(4)
C6 C7 C10 120.2(5)
C8 C7 C10 123.0(5)
C9 C8 C7 121.0(6)
C8 C9 C4 121.9(7)
C11 C10 C7 127.9(5)
C10 C11 Si1 126.1(4)
C16 C15 C20 116.7(4)
C16 C15 C2 114.7(5)
C20 C15 C2 128.6(5)
C17 C16 C15 120.6(6)
C16 C17 C18 123.5(5)
C17 C18 C19 115.5(4)
C17 C18 C21 120.4(4)
C19 C18 C21 124.1(5)
C20 C19 C18 121.1(5)
C19 C20 C15 122.4(5)
C22 C21 C18 127.7(5)
C21 C22 Si2 128.2(4)

loop_
_geom_bond_atom_site_label_1
_geom_bond_atom_site_label_2
_geom_bond_distance
Si1 C13 1.840(6)
Si1 C11 1.845(5)
Si1 C14 1.850(7)
Si1 C12 1.862(7)
Si2 C23 1.837(6)
Si2 C24 1.845(7)
Si2 C22 1.852(5)
Si2 C25 1.882(7)
N1 C1 1.113(7)
C1 C2 1.424(8)
C2 C3 0.965(11)
C2 C15 1.818(13)
C3 C4 1.757(12)
C4 C5 1.361(11)
C4 C9 1.398(11)
C5 C6 1.393(7)
C6 C7 1.371(7)
C7 C8 1.404(8)
C7 C10 1.472(5)
C8 C9 1.358(7)
C10 C11 1.322(7)
C15 C16 1.377(9)
C15 C20 1.382(9)
C16 C17 1.369(7)
C17 C18 1.381(7)
C18 C19 1.392(7)
C18 C21 1.465(6)
C19 C20 1.375(7)
C21 C22 1.306(7)
